data_7244806
loop_
_publ_author_name
'Qin, Shu-Qin'
'Gan, Qian-Ying'
'Xu, Wei'
'Jiang, Ren-Wang'

_publ_section_title
;
 Hybrid interaction network of guanidinium-biphenyldisulfonic acid for the
 structure determination of liquid molecules
;
_journal_name_full CrystEngComm
_journal_paper_doi 10.1039/D2CE00228K
_journal_year 2022
_chemical_formula_moiety 'C12 H8 O6 S2, C8 H11 N, 2(C H6 N3), 2(H2 O)'
_chemical_formula_sum 'C22 H35 N7 O8 S2'
_chemical_formula_weight 589.69
_space_group_crystal_system monoclinic
_space_group_IT_number 9
_space_group_name_Hall 'I -2ya'
_space_group_name_H-M_alt 'I 1 a 1'
_atom_sites_solution_hydrogens mixed
_atom_sites_solution_primary dual
_audit_creation_date 2021-12-14
_audit_creation_method
;
Olex2 1.3-alpha
(compiled 2020.11.12 svn.r5f609507 for OlexSys, GUI svn.r6408)
;
_audit_update_record
;
2022-02-17 deposited with the CCDC.	2022-04-14 downloaded from the CCDC.
;
_cell_angle_alpha 90
_cell_angle_beta 95.177(2)
_cell_angle_gamma 90
_cell_formula_units_Z 4
_cell_length_a 8.3016(2)
_cell_length_b 11.7965(3)
_cell_length_c 30.4956(6)
_cell_measurement_reflns_used 4411
_cell_measurement_temperature 149.99(10)
_cell_measurement_theta_max 73.5090
_cell_measurement_theta_min 4.0020
_cell_volume 2974.25(12)
_computing_cell_refinement 'CrysAlisPro 1.171.38.43f (Rigaku OD, 2015)'
_computing_data_collection 'CrysAlisPro 1.171.38.43f (Rigaku OD, 2015)'
_computing_data_reduction 'CrysAlisPro 1.171.38.43f (Rigaku OD, 2015)'
_computing_molecular_graphics 'Olex2 1.3-alpha (Dolomanov et al., 2009)'
_computing_publication_material 'Olex2 1.3-alpha (Dolomanov et al., 2009)'
_computing_structure_refinement 'SHELXL 2018/3 (Sheldrick, 2015)'
_computing_structure_solution 'SHELXT 2018/2 (Sheldrick, 2018)'
_diffrn_ambient_environment N~2~
_diffrn_ambient_temperature 149.99(10)
_diffrn_detector 'CCD plate'
_diffrn_detector_area_resol_mean 5.2684
_diffrn_detector_type AtlasS2
_diffrn_measured_fraction_theta_full 1.000
_diffrn_measured_fraction_theta_max 0.967
_diffrn_measurement_details
;
List of Runs (angles in degrees, time in seconds):

  # Type    Start    End  Width  t~exp~   \w     \q     \k     \f   Frames
#--------------------------------------------------------------------------
  1  \w    -69.00  39.00   1.00    1.00    --  -41.11  19.00 120.00  108
  2  \w     20.00  65.00   1.00    1.00    --   41.11 -99.00  60.00   45
  3  \w     35.00 133.00   1.00    2.00    --  107.58 -45.00  60.00   98
  4  \w     41.00 109.00   1.00    2.00    --  107.58 -94.00  60.00   68
  5  \w     30.00 105.00   1.00    2.00    --  107.58 -94.00-120.00   75
  6  \w     30.00  92.00   1.00    1.00    --   41.11-125.00-150.00   62
  7  \w    123.00 149.00   1.00    2.00    --  107.58  45.00-180.00   26
  8  \w    123.00 177.00   1.00    2.00    --  107.58  61.00-150.00   54
  9  \w    144.00 169.00   1.00    2.00    --  107.58 125.00 -90.00   25
 10  \w     96.00 176.00   1.00    2.00    --  107.58 125.00 150.00   80
;
_diffrn_measurement_device 'four-circle diffractometer'
_diffrn_measurement_device_type 'SuperNova, Dual, Cu at zero, AtlasS2'
_diffrn_measurement_method '\w scans'
_diffrn_orient_matrix_type 'CrysAlisPro convention (1999,Acta A55,543-557)'
_diffrn_orient_matrix_UB_11 0.0749775000
_diffrn_orient_matrix_UB_12 0.0317481000
_diffrn_orient_matrix_UB_13 0.0464422000
_diffrn_orient_matrix_UB_21 -0.0200843000
_diffrn_orient_matrix_UB_22 -0.1233888000
_diffrn_orient_matrix_UB_23 0.0151287000
_diffrn_orient_matrix_UB_31 0.1693538000
_diffrn_orient_matrix_UB_32 -0.0287265000
_diffrn_orient_matrix_UB_33 -0.0137125000
_diffrn_radiation_monochromator mirror
_diffrn_radiation_probe x-ray
_diffrn_radiation_type 'Cu K\a'
_diffrn_radiation_wavelength 1.54184
_diffrn_reflns_av_R_equivalents 0.0241
_diffrn_reflns_av_unetI/netI 0.0339
_diffrn_reflns_Laue_measured_fraction_full 1.000
_diffrn_reflns_Laue_measured_fraction_max 0.967
_diffrn_reflns_limit_h_max 9
_diffrn_reflns_limit_h_min -4
_diffrn_reflns_limit_k_max 7
_diffrn_reflns_limit_k_min -14
_diffrn_reflns_limit_l_max 37
_diffrn_reflns_limit_l_min -37
_diffrn_reflns_number 5609
_diffrn_reflns_point_group_measured_fraction_full 0.584
_diffrn_reflns_point_group_measured_fraction_max 0.560
_diffrn_reflns_theta_full 67.684
_diffrn_reflns_theta_max 73.947
_diffrn_reflns_theta_min 2.910
_diffrn_source 'micro-focus sealed X-ray tube'
_diffrn_source_type 'SuperNova (Cu) X-ray Source'
_exptl_absorpt_coefficient_mu 2.096
_exptl_absorpt_correction_T_max 1.00000
_exptl_absorpt_correction_T_min 0.72911
_exptl_absorpt_correction_type multi-scan
_exptl_absorpt_process_details
;
CrysAlisPro 1.171.38.43f (Rigaku Oxford Diffraction, 2015)
Empirical absorption correction using spherical harmonics,
 implemented in SCALE3 ABSPACK scaling algorithm.
;
_exptl_crystal_colour colourless
_exptl_crystal_colour_primary colourless
_exptl_crystal_density_diffrn 1.317
_exptl_crystal_description block
_exptl_crystal_F_000 1248
_exptl_crystal_size_max 0.14
_exptl_crystal_size_mid 0.11
_exptl_crystal_size_min 0.1
_refine_diff_density_max 0.453
_refine_diff_density_min -0.455
_refine_diff_density_rms 0.059
_refine_ls_abs_structure_details
;
 Refined as an inversion twin.
;
_refine_ls_abs_structure_Flack 0.28(3)
_refine_ls_extinction_method none
_refine_ls_goodness_of_fit_ref 1.047
_refine_ls_hydrogen_treatment mixed
_refine_ls_matrix_type full
_refine_ls_number_parameters 363
_refine_ls_number_reflns 3382
_refine_ls_number_restraints 2
_refine_ls_restrained_S_all 1.046
_refine_ls_R_factor_all 0.0406
_refine_ls_R_factor_gt 0.0397
_refine_ls_shift/su_max 0.002
_refine_ls_shift/su_mean 0.000
_refine_ls_structure_factor_coef Fsqd
_refine_ls_weighting_details 'w=1/[\s^2^(Fo^2^)+(0.0712P)^2^+0.8828P] where P=(Fo^2^+2Fc^2^)/3'
_refine_ls_weighting_scheme calc
_refine_ls_wR_factor_gt 0.1048
_refine_ls_wR_factor_ref 0.1066
_reflns_Friedel_coverage 0.157
_reflns_Friedel_fraction_full 0.167
_reflns_Friedel_fraction_max 0.153
_reflns_number_gt 3288
_reflns_number_total 3382
_reflns_threshold_expression 'I > 2\s(I)'
_cod_data_source_file d2ce00228k3.cif
_cod_data_source_block gb_h
_cod_database_code 7244806
_shelx_shelxl_version_number 2018/3
_shelx_space_group_comment
;
The symmetry employed for this shelxl refinement is uniquely defined
by the following loop, which should always be used as a source of
symmetry information in preference to the above space-group names.
They are only intended as comments.
;
_reflns_odcompleteness_completeness 99.95
_reflns_odcompleteness_iscentric 1
_reflns_odcompleteness_theta 66.97
_olex2_refinement_description
;
1. Twinned data refinement
 Scales: 0.72(3)
 0.28(3)
2. Fixed Uiso
 At 1.2 times of:
  All C(H) groups, All N(H,H) groups
 At 1.5 times of:
  All C(H,H,H) groups, All O(H,H) groups
3.a Riding coordinates:
 N1(H1A,H1B), N2(H2A,H2B), N3(H3A,H3B), N4(H4A,H4B), N5(H5A,H5B), N6(H6A,H6B),
 N7(H7D,H7E), O1W(H1WA,H1WB)
3.b Aromatic/amide H refined with riding coordinates:
 C3(H3), C4(H4), C5(H5), C10(H10), C11(H11), C13(H13), C14(H14), C16(H16),
 C17(H17), C19(H19), C20(H20)
3.c Idealised Me refined as rotating group:
 C7(H7A,H7B,H7C), C8(H8A,H8B,H8C)
;
_olex2_submission_special_instructions 'No special instructions were received'
_oxdiff_exptl_absorpt_empirical_details
;
Empirical correction (ABSPACK) includes:
- Absorption correction using spherical harmonics
- Frame scaling
;
_oxdiff_exptl_absorpt_empirical_full_max 1.314
_oxdiff_exptl_absorpt_empirical_full_min 0.565

loop_
_space_group_symop_operation_xyz
'x, y, z'
'x+1/2, -y, z'
'x+1/2, y+1/2, z+1/2'
'x+1, -y+1/2, z+1/2'

loop_
_atom_site_label
_atom_site_type_symbol
_atom_site_fract_x
_atom_site_fract_y
_atom_site_fract_z
_atom_site_U_iso_or_equiv
_atom_site_adp_type
_atom_site_occupancy
_atom_site_site_symmetry_order
_atom_site_calc_flag
_atom_site_refinement_flags_posn
_atom_site_refinement_flags_adp
_atom_site_refinement_flags_occupancy
_atom_site_disorder_assembly
_atom_site_disorder_group
S1 S 0.62494(9) -0.34780(6) 0.08342(2) 0.02344(19) Uani 1 1 d . . . . .
S2 S 0.38107(8) -0.34660(6) 0.41737(2) 0.02192(18) Uani 1 1 d . . . . .
O1 O 0.7608(3) -0.4226(2) 0.07872(9) 0.0308(5) Uani 1 1 d . . . . .
O2 O 0.4814(3) -0.3779(3) 0.05472(9) 0.0340(6) Uani 1 1 d . . . . .
O3 O 0.6655(3) -0.2281(2) 0.07895(9) 0.0333(6) Uani 1 1 d . . . . .
O4 O 0.3501(3) -0.2262(2) 0.42343(9) 0.0330(6) Uani 1 1 d . . . . .
O5 O 0.2437(3) -0.4163(2) 0.42656(8) 0.0292(5) Uani 1 1 d . . . . .
O6 O 0.5312(3) -0.3848(2) 0.44117(8) 0.0300(5) Uani 1 1 d . . . . .
C1 C 0.5213(6) 0.0576(4) 0.2526(2) 0.0543(10) Uani 1 1 d . . . . .
C2 C 0.4957(9) 0.1239(7) 0.2156(2) 0.079(2) Uani 1 1 d . . . . .
C3 C 0.4261(9) 0.2282(7) 0.2196(4) 0.100(3) Uani 1 1 d . . . . .
H3 H 0.405224 0.274051 0.194100 0.120 Uiso 1 1 calc R U . . .
C4 C 0.3861(7) 0.2680(5) 0.2590(4) 0.089(3) Uani 1 1 d . . . . .
H4 H 0.339758 0.341314 0.260739 0.107 Uiso 1 1 calc R U . . .
C5 C 0.4129(7) 0.2010(7) 0.2975(3) 0.093(3) Uani 1 1 d . . . . .
H5 H 0.382890 0.227831 0.324958 0.112 Uiso 1 1 calc R U . . .
C6 C 0.4862(6) 0.0921(5) 0.2940(2) 0.0633(15) Uani 1 1 d . . . . .
C7 C 0.5371(15) 0.0812(12) 0.1722(3) 0.147(5) Uani 1 1 d . . . . .
H7A H 0.501658 0.136118 0.149217 0.221 Uiso 1 1 calc R U . . .
H7B H 0.482557 0.008545 0.165831 0.221 Uiso 1 1 calc R U . . .
H7C H 0.654386 0.070573 0.172883 0.221 Uiso 1 1 calc R U . . .
C8 C 0.5135(11) 0.0188(10) 0.3344(3) 0.116(3) Uani 1 1 d . . . . .
H8A H 0.462658 -0.055282 0.328569 0.174 Uiso 1 1 calc R U . . .
H8B H 0.465582 0.055328 0.359015 0.174 Uiso 1 1 calc R U . . .
H8C H 0.629845 0.008768 0.341925 0.174 Uiso 1 1 calc R U . . .
C9 C 0.5689(4) -0.3628(3) 0.13767(11) 0.0241(7) Uani 1 1 d . . . . .
C10 C 0.4747(5) -0.2782(3) 0.15415(11) 0.0349(7) Uani 1 1 d . . . . .
H10 H 0.439663 -0.215717 0.136066 0.042 Uiso 1 1 calc R U . . .
C11 C 0.4320(5) -0.2849(3) 0.19691(11) 0.0342(7) Uani 1 1 d . . . . .
H11 H 0.367978 -0.226806 0.208150 0.041 Uiso 1 1 calc R U . . .
C12 C 0.4827(4) -0.3772(3) 0.22372(11) 0.0272(7) Uani 1 1 d . . . . .
C13 C 0.5699(5) -0.4628(3) 0.20593(11) 0.0323(7) Uani 1 1 d . . . . .
H13 H 0.600044 -0.527520 0.223311 0.039 Uiso 1 1 calc R U . . .
C14 C 0.6146(4) -0.4563(3) 0.16300(11) 0.0312(7) Uani 1 1 d . . . . .
H14 H 0.675697 -0.515439 0.151347 0.037 Uiso 1 1 calc R U . . .
C15 C 0.4487(4) -0.3770(3) 0.27091(11) 0.0282(7) Uani 1 1 d . . . . .
C16 C 0.3254(4) -0.3109(3) 0.28608(11) 0.0307(7) Uani 1 1 d . . . . .
H16 H 0.254356 -0.270743 0.265423 0.037 Uiso 1 1 calc R U . . .
C17 C 0.3045(4) -0.3026(3) 0.33042(11) 0.0308(7) Uani 1 1 d . . . . .
H17 H 0.220218 -0.257030 0.340072 0.037 Uiso 1 1 calc R U . . .
C18 C 0.4080(4) -0.3618(3) 0.36083(11) 0.0243(7) Uani 1 1 d . . . . .
C19 C 0.5265(5) -0.4314(3) 0.34670(11) 0.0336(7) Uani 1 1 d . . . . .
H19 H 0.593741 -0.474365 0.367388 0.040 Uiso 1 1 calc R U . . .
C20 C 0.5468(5) -0.4384(3) 0.30224(12) 0.0348(7) Uani 1 1 d . . . . .
H20 H 0.629252 -0.486007 0.292757 0.042 Uiso 1 1 calc R U . . .
C21 C 0.6087(4) -0.7397(3) 0.55372(12) 0.0276(7) Uani 1 1 d . . . . .
C22 C 0.3972(4) -0.7425(3) -0.05332(12) 0.0282(7) Uani 1 1 d . . . . .
N1 N 0.4032(4) -0.8504(3) -0.06438(14) 0.0343(7) Uani 1 1 d . . . . .
H1A H 0.316764 -0.890933 -0.066095 0.041 Uiso 1 1 d R U . . .
H1B H 0.493764 -0.880213 -0.069855 0.041 Uiso 1 1 d R U . . .
N2 N 0.5294(4) -0.6792(3) -0.05190(12) 0.0347(7) Uani 1 1 d . . . . .
H2A H 0.523837 -0.608523 -0.045384 0.042 Uiso 1 1 d R U . . .
H2B H 0.620347 -0.708483 -0.057374 0.042 Uiso 1 1 d R U . . .
N3 N 0.2586(4) -0.6954(3) -0.04420(13) 0.0386(8) Uani 1 1 d . . . . .
H3A H 0.171419 -0.735159 -0.045877 0.046 Uiso 1 1 d R U . . .
H3B H 0.255779 -0.624979 -0.036997 0.046 Uiso 1 1 d R U . . .
N4 N 0.7476(4) -0.6963(3) 0.54323(12) 0.0353(7) Uani 1 1 d . . . . .
H4A H 0.752111 -0.626158 0.535760 0.042 Uiso 1 1 d R U . . .
H4B H 0.832601 -0.738058 0.543710 0.042 Uiso 1 1 d R U . . .
N5 N 0.6004(5) -0.8490(3) 0.56547(13) 0.0339(7) Uani 1 1 d . . . . .
H5A H 0.510555 -0.876537 0.572644 0.041 Uiso 1 1 d R U . . .
H5B H 0.684895 -0.891247 0.566024 0.041 Uiso 1 1 d R U . . .
N6 N 0.4798(4) -0.6750(3) 0.55235(12) 0.0344(7) Uani 1 1 d . . . . .
H6A H 0.485390 -0.604936 0.544807 0.041 Uiso 1 1 d R U . . .
H6B H 0.389820 -0.702716 0.559307 0.041 Uiso 1 1 d R U . . .
N7 N 0.5845(6) -0.0508(4) 0.2484(3) 0.0912(19) Uani 1 1 d . . . . .
H7D H 0.611140 -0.090676 0.271475 0.109 Uiso 1 1 d R U . . .
H7E H 0.603380 -0.075716 0.222825 0.109 Uiso 1 1 d R U . . .
O1W O 0.4009(4) -0.4687(2) -0.02768(9) 0.0444(7) Uani 1 1 d . . . . .
H1WA H 0.414149 -0.539359 -0.023180 0.067 Uiso 1 1 d R U . . .
H1WB H 0.395469 -0.435019 -0.003230 0.067 Uiso 1 1 d R U . . .
O2W O 0.6022(4) -0.4647(3) 0.52699(10) 0.0438(8) Uani 1 1 d . . . . .
H2WA H 0.603(6) -0.409(5) 0.5415(16) 0.036(11) Uiso 1 1 d . . . . .
H2WB H 0.563(7) -0.449(5) 0.505(2) 0.065(18) Uiso 1 1 d . . . . .

loop_
_atom_site_aniso_label
_atom_site_aniso_U_11
_atom_site_aniso_U_22
_atom_site_aniso_U_33
_atom_site_aniso_U_23
_atom_site_aniso_U_13
_atom_site_aniso_U_12
S1 0.0256(4) 0.0221(4) 0.0232(4) 0.0013(3) 0.0052(3) -0.0001(3)
S2 0.0223(4) 0.0223(4) 0.0215(3) -0.0022(3) 0.0038(3) -0.0007(3)
O1 0.0294(13) 0.0290(12) 0.0353(13) 0.0027(10) 0.0100(10) 0.0032(10)
O2 0.0286(13) 0.0454(15) 0.0276(12) -0.0052(11) 0.0003(10) -0.0002(12)
O3 0.0408(16) 0.0234(13) 0.0372(14) 0.0049(10) 0.0125(11) -0.0022(10)
O4 0.0415(16) 0.0250(12) 0.0336(13) -0.0056(10) 0.0096(11) -0.0006(10)
O5 0.0261(13) 0.0290(13) 0.0332(12) 0.0006(10) 0.0067(9) -0.0041(9)
O6 0.0250(12) 0.0393(14) 0.0255(11) -0.0001(10) 0.0010(9) 0.0009(11)
C1 0.037(2) 0.048(2) 0.076(3) -0.007(3) -0.007(2) -0.002(2)
C2 0.070(4) 0.084(5) 0.077(4) 0.003(3) -0.021(3) -0.031(4)
C3 0.074(4) 0.069(4) 0.147(8) 0.025(5) -0.048(5) -0.027(4)
C4 0.045(3) 0.042(3) 0.173(9) -0.015(4) -0.031(4) 0.005(2)
C5 0.042(3) 0.103(5) 0.135(7) -0.066(5) 0.012(3) -0.023(3)
C6 0.043(2) 0.070(4) 0.073(3) -0.021(3) -0.012(2) -0.006(2)
C7 0.162(10) 0.195(12) 0.088(6) -0.034(7) 0.030(7) -0.079(9)
C8 0.100(6) 0.165(9) 0.079(4) 0.016(5) -0.021(4) -0.056(6)
C9 0.0303(17) 0.0212(14) 0.0212(15) 0.0002(12) 0.0055(12) -0.0047(12)
C10 0.046(2) 0.0305(16) 0.0288(16) 0.0059(13) 0.0071(14) 0.0103(15)
C11 0.0426(19) 0.0316(17) 0.0289(15) 0.0020(13) 0.0069(14) 0.0119(14)
C12 0.0350(17) 0.0214(15) 0.0253(15) 0.0021(12) 0.0028(13) -0.0018(13)
C13 0.0433(19) 0.0264(15) 0.0272(14) 0.0027(12) 0.0030(13) 0.0043(14)
C14 0.0400(18) 0.0242(15) 0.0296(16) 0.0004(12) 0.0047(13) 0.0052(13)
C15 0.0340(18) 0.0248(15) 0.0256(15) 0.0015(12) 0.0010(13) -0.0008(14)
C16 0.0298(16) 0.0347(16) 0.0274(15) 0.0021(13) 0.0007(12) 0.0081(14)
C17 0.0270(16) 0.0338(17) 0.0320(16) 0.0021(13) 0.0052(13) 0.0065(13)
C18 0.0259(16) 0.0223(15) 0.0247(16) 0.0002(12) 0.0024(12) -0.0018(12)
C19 0.0395(18) 0.0324(17) 0.0286(15) 0.0053(13) 0.0019(13) 0.0118(14)
C20 0.0419(19) 0.0333(17) 0.0298(16) 0.0043(13) 0.0069(14) 0.0173(15)
C21 0.0288(17) 0.0250(17) 0.0292(17) 0.0015(13) 0.0048(14) -0.0022(13)
C22 0.0268(17) 0.0289(18) 0.0288(17) -0.0019(13) 0.0023(13) 0.0011(13)
N1 0.0244(16) 0.0266(16) 0.052(2) -0.0089(13) 0.0046(14) 0.0002(11)
N2 0.0298(16) 0.0274(15) 0.0474(19) -0.0075(15) 0.0064(14) -0.0017(14)
N3 0.0265(17) 0.0319(19) 0.058(2) -0.0108(16) 0.0046(15) 0.0030(13)
N4 0.0283(17) 0.0299(18) 0.049(2) 0.0056(14) 0.0081(14) -0.0026(13)
N5 0.0377(19) 0.0248(16) 0.0406(18) 0.0079(12) 0.0112(15) 0.0041(11)
N6 0.0286(16) 0.0251(15) 0.050(2) 0.0057(15) 0.0080(14) 0.0011(13)
N7 0.063(3) 0.065(3) 0.142(5) -0.040(3) -0.015(3) 0.015(2)
O1W 0.077(2) 0.0209(13) 0.0337(15) -0.0009(10) -0.0045(14) 0.0066(13)
O2W 0.074(2) 0.0286(15) 0.0274(14) 0.0018(11) -0.0025(14) -0.0096(14)

loop_
_atom_type_symbol
_atom_type_description
_atom_type_scat_dispersion_real
_atom_type_scat_dispersion_imag
_atom_type_scat_source
C C 0.0181 0.0091 'International Tables Vol C Tables 4.2.6.8 and 6.1.1.4'
H H 0.0000 0.0000 'International Tables Vol C Tables 4.2.6.8 and 6.1.1.4'
N N 0.0311 0.0180 'International Tables Vol C Tables 4.2.6.8 and 6.1.1.4'
O O 0.0492 0.0322 'International Tables Vol C Tables 4.2.6.8 and 6.1.1.4'
S S 0.3331 0.5567 'International Tables Vol C Tables 4.2.6.8 and 6.1.1.4'

loop_
_geom_angle_atom_site_label_1
_geom_angle_atom_site_label_2
_geom_angle_atom_site_label_3
_geom_angle
_geom_angle_site_symmetry_1
_geom_angle_site_symmetry_3
_geom_angle_publ_flag
O1 S1 O2 113.21(16) . . ?
O1 S1 O3 113.00(17) . . ?
O1 S1 C9 107.74(16) . . ?
O2 S1 O3 111.25(17) . . ?
O2 S1 C9 105.53(17) . . ?
O3 S1 C9 105.45(16) . . ?
O4 S2 C18 105.17(16) . . ?
O5 S2 O4 112.11(17) . . ?
O5 S2 O6 112.32(16) . . ?
O5 S2 C18 107.52(16) . . ?
O6 S2 O4 113.02(17) . . ?
O6 S2 C18 106.09(16) . . ?
C2 C1 C6 123.5(6) . . ?
C2 C1 N7 118.7(7) . . ?
C6 C1 N7 117.8(6) . . ?
C1 C2 C7 120.4(9) . . ?
C3 C2 C1 118.3(8) . . ?
C3 C2 C7 121.2(9) . . ?
C2 C3 H3 119.1 . . ?
C4 C3 C2 121.9(7) . . ?
C4 C3 H3 119.1 . . ?
C3 C4 H4 119.8 . . ?
C3 C4 C5 120.5(6) . . ?
C5 C4 H4 119.8 . . ?
C4 C5 H5 120.8 . . ?
C4 C5 C6 118.4(7) . . ?
C6 C5 H5 120.8 . . ?
C1 C6 C5 117.3(6) . . ?
C1 C6 C8 123.4(7) . . ?
C5 C6 C8 119.3(7) . . ?
C2 C7 H7A 109.5 . . ?
C2 C7 H7B 109.5 . . ?
C2 C7 H7C 109.5 . . ?
H7A C7 H7B 109.5 . . ?
H7A C7 H7C 109.5 . . ?
H7B C7 H7C 109.5 . . ?
C6 C8 H8A 109.5 . . ?
C6 C8 H8B 109.5 . . ?
C6 C8 H8C 109.5 . . ?
H8A C8 H8B 109.5 . . ?
H8A C8 H8C 109.5 . . ?
H8B C8 H8C 109.5 . . ?
C10 C9 S1 118.1(3) . . ?
C14 C9 S1 121.4(3) . . ?
C14 C9 C10 120.5(3) . . ?
C9 C10 H10 120.0 . . ?
C11 C10 C9 120.0(3) . . ?
C11 C10 H10 120.0 . . ?
C10 C11 H11 119.8 . . ?
C10 C11 C12 120.3(3) . . ?
C12 C11 H11 119.8 . . ?
C11 C12 C15 119.2(3) . . ?
C13 C12 C11 118.6(3) . . ?
C13 C12 C15 122.1(3) . . ?
C12 C13 H13 119.3 . . ?
C12 C13 C14 121.4(3) . . ?
C14 C13 H13 119.3 . . ?
C9 C14 C13 119.1(3) . . ?
C9 C14 H14 120.4 . . ?
C13 C14 H14 120.4 . . ?
C16 C15 C12 121.9(3) . . ?
C16 C15 C20 117.4(3) . . ?
C20 C15 C12 120.6(3) . . ?
C15 C16 H16 119.2 . . ?
C17 C16 C15 121.6(3) . . ?
C17 C16 H16 119.2 . . ?
C16 C17 H17 120.3 . . ?
C16 C17 C18 119.4(3) . . ?
C18 C17 H17 120.3 . . ?
C17 C18 S2 118.3(3) . . ?
C19 C18 S2 121.4(3) . . ?
C19 C18 C17 120.3(3) . . ?
C18 C19 H19 120.2 . . ?
C18 C19 C20 119.7(3) . . ?
C20 C19 H19 120.2 . . ?
C15 C20 H20 119.2 . . ?
C19 C20 C15 121.5(3) . . ?
C19 C20 H20 119.2 . . ?
N4 C21 N5 120.2(4) . . ?
N6 C21 N4 119.4(3) . . ?
N6 C21 N5 120.4(3) . . ?
N1 C22 N2 120.1(3) . . ?
N1 C22 N3 120.7(4) . . ?
N2 C22 N3 119.2(3) . . ?
C22 N1 H1A 120.1 . . ?
C22 N1 H1B 119.9 . . ?
H1A N1 H1B 120.0 . . ?
C22 N2 H2A 119.5 . . ?
C22 N2 H2B 120.5 . . ?
H2A N2 H2B 120.0 . . ?
C22 N3 H3A 119.9 . . ?
C22 N3 H3B 120.0 . . ?
H3A N3 H3B 120.0 . . ?
C21 N4 H4A 119.7 . . ?
C21 N4 H4B 120.3 . . ?
H4A N4 H4B 120.0 . . ?
C21 N5 H5A 119.9 . . ?
C21 N5 H5B 120.1 . . ?
H5A N5 H5B 120.0 . . ?
C21 N6 H6A 120.3 . . ?
C21 N6 H6B 119.7 . . ?
H6A N6 H6B 120.0 . . ?
C1 N7 H7D 119.9 . . ?
C1 N7 H7E 119.9 . . ?
H7D N7 H7E 120.0 . . ?
H1WA O1W H1WB 109.5 . . ?
H2WA O2W H2WB 106(6) . . ?

loop_
_geom_bond_atom_site_label_1
_geom_bond_atom_site_label_2
_geom_bond_distance
_geom_bond_site_symmetry_2
_geom_bond_publ_flag
S1 O1 1.449(3) . ?
S1 O2 1.458(3) . ?
S1 O3 1.461(3) . ?
S1 C9 1.767(3) . ?
S2 O4 1.459(3) . ?
S2 O5 1.454(3) . ?
S2 O6 1.456(3) . ?
S2 C18 1.767(3) . ?
C1 C2 1.374(9) . ?
C1 C6 1.384(9) . ?
C1 N7 1.391(6) . ?
C2 C3 1.369(12) . ?
C2 C7 1.485(12) . ?
C3 H3 0.9500 . ?
C3 C4 1.359(13) . ?
C4 H4 0.9500 . ?
C4 C5 1.415(12) . ?
C5 H5 0.9500 . ?
C5 C6 1.430(10) . ?
C6 C8 1.506(11) . ?
C7 H7A 0.9800 . ?
C7 H7B 0.9800 . ?
C7 H7C 0.9800 . ?
C8 H8A 0.9800 . ?
C8 H8B 0.9800 . ?
C8 H8C 0.9800 . ?
C9 C10 1.390(5) . ?
C9 C14 1.380(5) . ?
C10 H10 0.9500 . ?
C10 C11 1.384(5) . ?
C11 H11 0.9500 . ?
C11 C12 1.403(5) . ?
C12 C13 1.382(5) . ?
C12 C15 1.491(4) . ?
C13 H13 0.9500 . ?
C13 C14 1.395(5) . ?
C14 H14 0.9500 . ?
C15 C16 1.398(5) . ?
C15 C20 1.400(5) . ?
C16 H16 0.9500 . ?
C16 C17 1.382(5) . ?
C17 H17 0.9500 . ?
C17 C18 1.393(5) . ?
C18 C19 1.381(5) . ?
C19 H19 0.9500 . ?
C19 C20 1.384(5) . ?
C20 H20 0.9500 . ?
C21 N4 1.326(5) . ?
C21 N5 1.341(5) . ?
C21 N6 1.312(5) . ?
C22 N1 1.319(5) . ?
C22 N2 1.325(5) . ?
C22 N3 1.330(5) . ?
N1 H1A 0.8598 . ?
N1 H1B 0.8599 . ?
N2 H2A 0.8598 . ?
N2 H2B 0.8599 . ?
N3 H3A 0.8599 . ?
N3 H3B 0.8600 . ?
N4 H4A 0.8603 . ?
N4 H4B 0.8597 . ?
N5 H5A 0.8598 . ?
N5 H5B 0.8597 . ?
N6 H6A 0.8603 . ?
N6 H6B 0.8595 . ?
N7 H7D 0.8597 . ?
N7 H7E 0.8601 . ?
O1W H1WA 0.8500 . ?
O1W H1WB 0.8498 . ?
O2W H2WA 0.80(5) . ?
O2W H2WB 0.74(7) . ?

loop_
_geom_torsion_atom_site_label_1
_geom_torsion_atom_site_label_2
_geom_torsion_atom_site_label_3
_geom_torsion_atom_site_label_4
_geom_torsion
_geom_torsion_site_symmetry_1
_geom_torsion_site_symmetry_2
_geom_torsion_site_symmetry_3
_geom_torsion_site_symmetry_4
_geom_torsion_publ_flag
S1 C9 C10 C11 -178.2(3) . . . . ?
S1 C9 C14 C13 178.7(3) . . . . ?
S2 C18 C19 C20 -178.1(3) . . . . ?
O1 S1 C9 C10 161.7(3) . . . . ?
O1 S1 C9 C14 -19.3(3) . . . . ?
O2 S1 C9 C10 -77.1(3) . . . . ?
O2 S1 C9 C14 102.0(3) . . . . ?
O3 S1 C9 C10 40.8(3) . . . . ?
O3 S1 C9 C14 -140.2(3) . . . . ?
O4 S2 C18 C17 -41.9(3) . . . . ?
O4 S2 C18 C19 139.0(3) . . . . ?
O5 S2 C18 C17 77.7(3) . . . . ?
O5 S2 C18 C19 -101.3(3) . . . . ?
O6 S2 C18 C17 -161.9(3) . . . . ?
O6 S2 C18 C19 19.0(3) . . . . ?
C1 C2 C3 C4 1.6(9) . . . . ?
C2 C1 C6 C5 2.8(8) . . . . ?
C2 C1 C6 C8 179.6(6) . . . . ?
C2 C3 C4 C5 -1.1(10) . . . . ?
C3 C4 C5 C6 1.4(8) . . . . ?
C4 C5 C6 C1 -2.2(8) . . . . ?
C4 C5 C6 C8 -179.1(5) . . . . ?
C6 C1 C2 C3 -2.5(9) . . . . ?
C6 C1 C2 C7 179.7(7) . . . . ?
C7 C2 C3 C4 179.3(7) . . . . ?
C9 C10 C11 C12 -0.3(6) . . . . ?
C10 C9 C14 C13 -2.3(5) . . . . ?
C10 C11 C12 C13 -2.7(6) . . . . ?
C10 C11 C12 C15 174.2(4) . . . . ?
C11 C12 C13 C14 3.3(5) . . . . ?
C11 C12 C15 C16 21.8(5) . . . . ?
C11 C12 C15 C20 -154.2(3) . . . . ?
C12 C13 C14 C9 -0.8(5) . . . . ?
C12 C15 C16 C17 -173.7(3) . . . . ?
C12 C15 C20 C19 174.1(4) . . . . ?
C13 C12 C15 C16 -161.4(3) . . . . ?
C13 C12 C15 C20 22.6(6) . . . . ?
C14 C9 C10 C11 2.8(6) . . . . ?
C15 C12 C13 C14 -173.5(3) . . . . ?
C15 C16 C17 C18 -0.3(5) . . . . ?
C16 C15 C20 C19 -2.1(6) . . . . ?
C16 C17 C18 S2 178.5(3) . . . . ?
C16 C17 C18 C19 -2.5(5) . . . . ?
C17 C18 C19 C20 2.9(6) . . . . ?
C18 C19 C20 C15 -0.6(6) . . . . ?
C20 C15 C16 C17 2.5(5) . . . . ?
N7 C1 C2 C3 176.8(5) . . . . ?
N7 C1 C2 C7 -0.9(9) . . . . ?
N7 C1 C6 C5 -176.6(5) . . . . ?
N7 C1 C6 C8 0.2(8) . . . . ?

loop_
_twin_individual_id
_twin_individual_mass_fraction_refined
1 0.72(3)
2 0.28(3)
